data_4032980
loop_
_publ_author_name
'Gautam, Prabhat'
'Yu, Craig P.'
'Zhang, Guoxian'
'Hillier, Victoria E.'
'Chan, Julian M. W.'

_publ_section_title
;
 Pulling with the Pentafluorosulfanyl Acceptor in Push-Pull Dyes.
;
_journal_issue 20
_journal_name_full 'The Journal of organic chemistry'
_journal_page_first 11008
_journal_page_last 11020
_journal_paper_doi 10.1021/acs.joc.7b01972
_journal_volume 82
_journal_year 2017
_chemical_formula_sum 'C34 H22 F5 N S'
_chemical_formula_weight 571.58
_space_group_crystal_system monoclinic
_space_group_IT_number 9
_space_group_name_Hall 'C -2yc'
_space_group_name_H-M_alt 'C 1 c 1'
_symmetry_space_group_name_Hall 'C -2yc'
_symmetry_space_group_name_H-M 'C 1 c 1'
_atom_sites_solution_hydrogens geom
_audit_creation_method SHELXL-2014/7
_cell_angle_alpha 90
_cell_angle_beta 91.686(5)
_cell_angle_gamma 90
_cell_formula_units_Z 8
_cell_length_a 53.283(19)
_cell_length_b 10.846(4)
_cell_length_c 9.606(4)
_cell_measurement_reflns_used 1897
_cell_measurement_temperature 200(2)
_cell_measurement_theta_max 19.32
_cell_measurement_theta_min 2.20
_cell_volume 5549(4)
_computing_cell_refinement 'APEX II (Bruker, 2009)'
_computing_data_collection 'APEX II (Bruker, 2009)'
_computing_data_reduction 'SAINT (Bruker)'
_computing_molecular_graphics 'Mercury (Macrae et al., 2008)'
_computing_publication_material 'CIFTAB (Sheldrick, 1997)'
_computing_structure_refinement 'SHELXL-2014/7 (Sheldrick, 2014)'
_computing_structure_solution 'XT (Sheldrick, 2014)'
_diffrn_ambient_temperature 200(2)
_diffrn_measured_fraction_theta_full 1.000
_diffrn_measured_fraction_theta_max 0.982
_diffrn_measurement_device_type 'Bruker APEX-II CCD'
_diffrn_measurement_method '\f and \w scans'
_diffrn_radiation_type MoK\a
_diffrn_radiation_wavelength 0.71073
_diffrn_reflns_av_R_equivalents 0.0867
_diffrn_reflns_av_unetI/netI 0.1399
_diffrn_reflns_Laue_measured_fraction_full 1.000
_diffrn_reflns_Laue_measured_fraction_max 0.982
_diffrn_reflns_limit_h_max 66
_diffrn_reflns_limit_h_min -62
_diffrn_reflns_limit_k_max 13
_diffrn_reflns_limit_k_min -13
_diffrn_reflns_limit_l_max 11
_diffrn_reflns_limit_l_min -11
_diffrn_reflns_number 23145
_diffrn_reflns_point_group_measured_fraction_full 1.000
_diffrn_reflns_point_group_measured_fraction_max 0.982
_diffrn_reflns_theta_full 25.242
_diffrn_reflns_theta_max 26.514
_diffrn_reflns_theta_min 1.529
_exptl_absorpt_coefficient_mu 0.175
_exptl_absorpt_correction_T_max 0.7454
_exptl_absorpt_correction_T_min 0.5894
_exptl_absorpt_correction_type multi-scan
_exptl_absorpt_process_details 'SADABS, Bruker (2003)'
_exptl_crystal_colour yellow
_exptl_crystal_density_diffrn 1.368
_exptl_crystal_description needle
_exptl_crystal_F_000 2352
_exptl_crystal_size_max 0.961
_exptl_crystal_size_mid 0.191
_exptl_crystal_size_min 0.046
_refine_diff_density_max 0.545
_refine_diff_density_min -0.333
_refine_diff_density_rms 0.064
_refine_ls_abs_structure_details
;
 Refined as an inversion twin.
;
_refine_ls_abs_structure_Flack 0.46(18)
_refine_ls_extinction_method none
_refine_ls_goodness_of_fit_ref 1.016
_refine_ls_hydrogen_treatment constr
_refine_ls_matrix_type full
_refine_ls_number_parameters 740
_refine_ls_number_reflns 10541
_refine_ls_number_restraints 2
_refine_ls_restrained_S_all 1.015
_refine_ls_R_factor_all 0.1922
_refine_ls_R_factor_gt 0.0816
_refine_ls_shift/su_max 0.000
_refine_ls_shift/su_mean 0.000
_refine_ls_structure_factor_coef Fsqd
_refine_ls_weighting_details 'w=1/[\s^2^(Fo^2^)+(0.0924P)^2^] where P=(Fo^2^+2Fc^2^)/3'
_refine_ls_weighting_scheme calc
_refine_ls_wR_factor_gt 0.1684
_refine_ls_wR_factor_ref 0.2232
_reflns_Friedel_coverage 0.999
_reflns_Friedel_fraction_full 1.000
_reflns_Friedel_fraction_max 0.982
_reflns_number_gt 4811
_reflns_number_total 10541
_reflns_threshold_expression 'I > 2\s(I)'
_cod_data_source_file jo7b01972_si_002.cif
_cod_data_source_block shelx_Dye_4
_cod_depositor_comments 'Adding full bibliography for 4032977--4032982.cif.'
_cod_original_cell_volume 5549(3)
_cod_database_code 4032980
_shelx_shelxl_version_number 2014/7
_shelx_space_group_comment
;
The symmetry employed for this shelxl refinement is uniquely defined
by the following loop, which should always be used as a source of
symmetry information in preference to the above space-group names.
They are only intended as comments.
;
_shelx_estimated_absorpt_t_min 0.850
_shelx_estimated_absorpt_t_max 0.992

loop_
_space_group_symop_operation_xyz
'x, y, z'
'x, -y, z+1/2'
'x+1/2, y+1/2, z'
'x+1/2, -y+1/2, z+1/2'

loop_
_atom_site_label
_atom_site_type_symbol
_atom_site_fract_x
_atom_site_fract_y
_atom_site_fract_z
_atom_site_U_iso_or_equiv
_atom_site_adp_type
_atom_site_occupancy
_atom_site_site_symmetry_order
_atom_site_calc_flag
_atom_site_refinement_flags_posn
_atom_site_refinement_flags_adp
C1 C 0.5970(2) 0.1250(9) 0.1278(11) 0.049(3) Uani 1 1 d . .
C2 C 0.5830(2) 0.2309(11) 0.1382(12) 0.063(3) Uani 1 1 d . .
H2 H 0.5880 0.3037 0.0915 0.076 Uiso 1 1 calc R U
C3 C 0.5616(2) 0.2315(13) 0.2172(13) 0.069(3) Uani 1 1 d . .
H3 H 0.5520 0.3049 0.2230 0.083 Uiso 1 1 calc R U
C4 C 0.5541(2) 0.1274(12) 0.2873(13) 0.061(3) Uani 1 1 d . .
C5 C 0.5679(2) 0.0216(12) 0.2727(13) 0.067(3) Uani 1 1 d . .
H5 H 0.5626 -0.0522 0.3165 0.081 Uiso 1 1 calc R U
C6 C 0.5893(2) 0.0209(9) 0.1950(12) 0.056(3) Uani 1 1 d . .
H6 H 0.5989 -0.0528 0.1883 0.067 Uiso 1 1 calc R U
C7 C 0.5326(2) 0.1304(12) 0.3714(15) 0.074(4) Uani 1 1 d . .
C8 C 0.5148(2) 0.1295(12) 0.4447(14) 0.071(4) Uani 1 1 d . .
C9 C 0.4934(2) 0.1254(12) 0.5294(13) 0.061(3) Uani 1 1 d . .
C10 C 0.4767(2) 0.2239(12) 0.5331(13) 0.070(3) Uani 1 1 d . .
H10 H 0.4794 0.2942 0.4766 0.083 Uiso 1 1 calc R U
C11 C 0.4561(2) 0.2212(12) 0.6172(12) 0.064(3) Uani 1 1 d . .
H11 H 0.4446 0.2881 0.6158 0.077 Uiso 1 1 calc R U
C12 C 0.4523(2) 0.1218(11) 0.7032(12) 0.052(3) Uani 1 1 d . .
C13 C 0.4688(2) 0.0233(10) 0.7020(12) 0.062(3) Uani 1 1 d . .
H13 H 0.4661 -0.0468 0.7590 0.074 Uiso 1 1 calc R U
C14 C 0.4891(2) 0.0275(12) 0.6185(12) 0.065(3) Uani 1 1 d . .
H14 H 0.5007 -0.0391 0.6216 0.078 Uiso 1 1 calc R U
C15 C 0.4311(3) 0.1200(10) 0.7899(13) 0.059(3) Uani 1 1 d . .
C16 C 0.4120(2) 0.1189(10) 0.8603(13) 0.056(3) Uani 1 1 d . .
C17 C 0.3891(2) 0.1136(9) 0.9281(11) 0.048(3) Uani 1 1 d . .
C18 C 0.3688(2) 0.1904(9) 0.8842(11) 0.051(3) Uani 1 1 d . .
H18 H 0.3713 0.2481 0.8115 0.062 Uiso 1 1 calc R U
C19 C 0.3462(2) 0.1841(9) 0.9421(10) 0.049(3) Uani 1 1 d . .
H19 H 0.3330 0.2358 0.9086 0.059 Uiso 1 1 calc R U
C20 C 0.3421(2) 0.1032(8) 1.0497(12) 0.044(3) Uani 1 1 d . .
C21 C 0.3612(2) 0.0285(9) 1.0976(12) 0.057(3) Uani 1 1 d . .
H21 H 0.3587 -0.0262 1.1731 0.069 Uiso 1 1 calc R U
C22 C 0.38424(19) 0.0330(10) 1.0358(12) 0.056(3) Uani 1 1 d . .
H22 H 0.3972 -0.0209 1.0681 0.068 Uiso 1 1 calc R U
C23 C 0.3029(2) 0.1966(10) 1.1246(12) 0.058(3) Uani 1 1 d . .
C24 C 0.2773(2) 0.1922(10) 1.1019(14) 0.074(4) Uani 1 1 d . .
H24 H 0.2695 0.1166 1.0762 0.088 Uiso 1 1 calc R U
C25 C 0.2632(2) 0.2958(12) 1.1162(18) 0.102(5) Uani 1 1 d . .
H25 H 0.2457 0.2937 1.0940 0.122 Uiso 1 1 calc R U
C26 C 0.2742(3) 0.4036(12) 1.163(2) 0.127(7) Uani 1 1 d . .
H26 H 0.2642 0.4741 1.1790 0.153 Uiso 1 1 calc R U
C27 C 0.2992(3) 0.4094(12) 1.186(2) 0.119(7) Uani 1 1 d . .
H27 H 0.3067 0.4848 1.2153 0.142 Uiso 1 1 calc R U
C28 C 0.3143(2) 0.3053(11) 1.1664(15) 0.082(4) Uani 1 1 d . .
H28 H 0.3319 0.3095 1.1817 0.099 Uiso 1 1 calc R U
C29 C 0.3072(2) -0.0297(10) 1.1245(12) 0.053(3) Uani 1 1 d . .
C30 C 0.3123(2) -0.1205(9) 1.0307(13) 0.057(3) Uani 1 1 d . .
H30 H 0.3228 -0.1052 0.9541 0.068 Uiso 1 1 calc R U
C31 C 0.3017(2) -0.2367(12) 1.0516(18) 0.087(5) Uani 1 1 d . .
H31 H 0.3058 -0.3024 0.9909 0.105 Uiso 1 1 calc R U
C32 C 0.2857(3) -0.2583(14) 1.156(2) 0.107(6) Uani 1 1 d . .
H32 H 0.2781 -0.3369 1.1646 0.128 Uiso 1 1 calc R U
C33 C 0.2808(3) -0.1685(16) 1.2459(17) 0.090(5) Uani 1 1 d . .
H33 H 0.2696 -0.1833 1.3192 0.107 Uiso 1 1 calc R U
C34 C 0.2920(2) -0.0526(12) 1.2328(13) 0.071(3) Uani 1 1 d . .
H34 H 0.2891 0.0100 1.2995 0.085 Uiso 1 1 calc R U
C35 C 0.40070(19) 0.6089(9) 0.9055(10) 0.046(3) Uani 1 1 d . .
C36 C 0.4027(2) 0.7063(10) 0.8163(12) 0.059(3) Uani 1 1 d . .
H36 H 0.3900 0.7677 0.8113 0.071 Uiso 1 1 calc R U
C37 C 0.4232(2) 0.7142(11) 0.7340(12) 0.064(3) Uani 1 1 d . .
H37 H 0.4243 0.7804 0.6697 0.077 Uiso 1 1 calc R U
C38 C 0.4422(2) 0.6293(11) 0.7421(12) 0.060(3) Uani 1 1 d . .
C39 C 0.4404(2) 0.5307(11) 0.8328(12) 0.065(3) Uani 1 1 d . .
H39 H 0.4532 0.4699 0.8375 0.079 Uiso 1 1 calc R U
C40 C 0.4197(2) 0.5214(10) 0.9167(12) 0.058(3) Uani 1 1 d . .
H40 H 0.4186 0.4556 0.9815 0.070 Uiso 1 1 calc R U
C41 C 0.4631(3) 0.6368(12) 0.6569(15) 0.076(4) Uani 1 1 d . .
C42 C 0.4817(2) 0.6389(11) 0.5853(13) 0.062(3) Uani 1 1 d . .
C43 C 0.5030(2) 0.6339(10) 0.5012(12) 0.051(3) Uani 1 1 d . .
C44 C 0.5067(2) 0.7244(10) 0.4012(13) 0.063(3) Uani 1 1 d . .
H44 H 0.4951 0.7902 0.3904 0.076 Uiso 1 1 calc R U
C45 C 0.5274(2) 0.7192(10) 0.3172(12) 0.058(3) Uani 1 1 d . .
H45 H 0.5296 0.7809 0.2483 0.070 Uiso 1 1 calc R U
C46 C 0.5449(2) 0.6263(10) 0.3317(12) 0.052(3) Uani 1 1 d . .
C47 C 0.5410(2) 0.5352(10) 0.4339(12) 0.063(3) Uani 1 1 d . .
H47 H 0.5529 0.4706 0.4468 0.076 Uiso 1 1 calc R U
C48 C 0.5201(2) 0.5392(11) 0.5155(12) 0.063(3) Uani 1 1 d . .
H48 H 0.5175 0.4760 0.5820 0.076 Uiso 1 1 calc R U
C49 C 0.5670(2) 0.6219(10) 0.2499(13) 0.056(3) Uani 1 1 d . .
C50 C 0.5858(2) 0.6187(9) 0.1862(13) 0.053(3) Uani 1 1 d . .
C51 C 0.6090(2) 0.6145(9) 0.1176(10) 0.046(3) Uani 1 1 d . .
C52 C 0.6157(2) 0.6956(9) 0.0131(10) 0.043(3) Uani 1 1 d . .
H52 H 0.6036 0.7549 -0.0173 0.052 Uiso 1 1 calc R U
C53 C 0.63808(19) 0.6958(9) -0.0483(11) 0.047(3) Uani 1 1 d . .
H53 H 0.6414 0.7521 -0.1213 0.056 Uiso 1 1 calc R U
C54 C 0.65625(18) 0.6114(8) -0.0022(11) 0.041(3) Uani 1 1 d . .
C55 C 0.65034(17) 0.5264(8) 0.1017(10) 0.042(2) Uani 1 1 d . .
H55 H 0.6624 0.4671 0.1321 0.051 Uiso 1 1 calc R U
C56 C 0.62708(18) 0.5288(9) 0.1595(10) 0.046(3) Uani 1 1 d . .
H56 H 0.6232 0.4705 0.2296 0.055 Uiso 1 1 calc R U
C57 C 0.69143(18) 0.7270(8) -0.0956(11) 0.046(3) Uani 1 1 d . .
C58 C 0.68909(19) 0.8306(9) -0.0111(11) 0.052(3) Uani 1 1 d . .
H58 H 0.6801 0.8254 0.0725 0.062 Uiso 1 1 calc R U
C59 C 0.6999(2) 0.9406(9) -0.0490(12) 0.058(3) Uani 1 1 d . .
H59 H 0.6973 1.0119 0.0061 0.069 Uiso 1 1 calc R U
C60 C 0.7143(2) 0.9495(10) -0.1635(12) 0.065(3) Uani 1 1 d . .
H60 H 0.7222 1.0250 -0.1864 0.078 Uiso 1 1 calc R U
C61 C 0.71706(18) 0.8451(9) -0.2464(11) 0.055(3) Uani 1 1 d . .
H61 H 0.7270 0.8499 -0.3267 0.067 Uiso 1 1 calc R U
C62 C 0.70566(18) 0.7349(9) -0.2141(11) 0.049(3) Uani 1 1 d . .
H62 H 0.7075 0.6650 -0.2725 0.059 Uiso 1 1 calc R U
C63 C 0.6957(2) 0.5052(8) -0.0622(10) 0.042(2) Uani 1 1 d . .
C64 C 0.7201(2) 0.5099(9) -0.0241(12) 0.060(3) Uani 1 1 d . .
H64 H 0.7268 0.5847 0.0128 0.072 Uiso 1 1 calc R U
C65 C 0.7361(2) 0.4092(10) -0.0365(13) 0.060(3) Uani 1 1 d . .
H65 H 0.7534 0.4160 -0.0124 0.072 Uiso 1 1 calc R U
C66 C 0.7261(2) 0.2990(9) -0.0847(11) 0.056(3) Uani 1 1 d . .
H66 H 0.7366 0.2288 -0.0939 0.067 Uiso 1 1 calc R U
C67 C 0.7010(2) 0.2917(9) -0.1190(11) 0.056(3) Uani 1 1 d . .
H67 H 0.6941 0.2159 -0.1511 0.067 Uiso 1 1 calc R U
C68 C 0.68566(18) 0.3949(10) -0.1071(11) 0.051(3) Uani 1 1 d . .
H68 H 0.6682 0.3891 -0.1300 0.061 Uiso 1 1 calc R U
F1 F 0.65057(13) 0.1231(6) -0.0477(8) 0.079(2) Uani 1 1 d . .
F2 F 0.61278(14) 0.1894(6) -0.0944(7) 0.081(2) Uani 1 1 d . .
F3 F 0.63422(13) 0.2506(6) 0.0978(8) 0.092(2) Uani 1 1 d . .
F4 F 0.64016(13) 0.0562(7) 0.1580(7) 0.084(2) Uani 1 1 d . .
F5 F 0.61953(12) -0.0051(5) -0.0329(7) 0.0700(17) Uani 1 1 d . .
F6 F 0.35118(12) 0.5839(6) 1.1118(7) 0.079(2) Uani 1 1 d . .
F7 F 0.37241(15) 0.7384(5) 1.0377(8) 0.097(3) Uani 1 1 d . .
F8 F 0.35540(12) 0.6068(9) 0.8908(7) 0.117(3) Uani 1 1 d . .
F9 F 0.37391(15) 0.4525(6) 1.0035(9) 0.110(3) Uani 1 1 d . .
F10 F 0.39129(13) 0.5831(7) 1.1512(7) 0.084(2) Uani 1 1 d . .
N1 N 0.31791(16) 0.0911(7) 1.1078(10) 0.053(2) Uani 1 1 d . .
N2 N 0.68038(16) 0.6130(7) -0.0573(10) 0.053(2) Uani 1 1 d . .
S1 S 0.62553(6) 0.1242(3) 0.0350(3) 0.0597(8) Uani 1 1 d . .
S2 S 0.37429(6) 0.5950(3) 1.0159(3) 0.0563(8) Uani 1 1 d . .

loop_
_atom_site_aniso_label
_atom_site_aniso_U_11
_atom_site_aniso_U_22
_atom_site_aniso_U_33
_atom_site_aniso_U_23
_atom_site_aniso_U_13
_atom_site_aniso_U_12
C1 0.067(8) 0.032(6) 0.047(7) 0.001(5) -0.005(6) 0.006(5)
C2 0.062(8) 0.058(8) 0.071(8) 0.004(6) 0.012(7) -0.002(6)
C3 0.061(8) 0.081(9) 0.064(8) -0.006(7) 0.004(7) 0.007(7)
C4 0.045(8) 0.074(9) 0.063(8) -0.007(7) -0.012(7) 0.004(6)
C5 0.055(8) 0.067(9) 0.081(9) 0.003(7) 0.016(7) -0.013(6)
C6 0.057(7) 0.040(7) 0.071(7) 0.010(6) -0.002(6) 0.005(5)
C7 0.041(8) 0.106(11) 0.077(9) -0.014(8) 0.002(8) -0.010(7)
C8 0.045(8) 0.090(10) 0.077(9) -0.004(7) -0.006(8) -0.010(6)
C9 0.050(8) 0.076(9) 0.057(7) -0.001(7) -0.010(7) -0.006(7)
C10 0.047(7) 0.091(10) 0.070(8) 0.018(7) 0.000(7) 0.004(7)
C11 0.046(7) 0.080(9) 0.067(8) 0.004(7) 0.002(6) 0.007(6)
C12 0.041(7) 0.064(8) 0.052(7) -0.013(6) 0.000(6) -0.001(6)
C13 0.056(7) 0.050(7) 0.078(8) -0.005(6) -0.004(7) -0.002(6)
C14 0.047(7) 0.079(9) 0.068(8) -0.004(7) -0.001(7) 0.015(6)
C15 0.056(9) 0.058(8) 0.061(8) -0.005(6) -0.014(8) -0.007(6)
C16 0.042(8) 0.066(8) 0.060(8) -0.007(6) -0.010(7) -0.007(6)
C17 0.058(8) 0.037(6) 0.049(7) -0.008(5) -0.007(6) -0.007(5)
C18 0.070(8) 0.043(7) 0.041(6) -0.003(5) 0.002(6) -0.003(6)
C19 0.053(7) 0.041(6) 0.051(7) 0.011(5) -0.010(6) 0.003(5)
C20 0.042(6) 0.026(5) 0.064(8) 0.000(5) -0.001(6) 0.003(4)
C21 0.058(8) 0.042(7) 0.072(8) 0.014(6) 0.006(7) -0.006(5)
C22 0.037(6) 0.046(7) 0.086(9) 0.014(6) 0.002(6) 0.001(5)
C23 0.064(8) 0.035(7) 0.077(8) -0.004(6) 0.020(7) -0.001(6)
C24 0.048(7) 0.039(7) 0.134(12) -0.001(7) 0.009(7) -0.005(5)
C25 0.056(8) 0.069(10) 0.181(16) -0.002(10) 0.027(9) 0.005(7)
C26 0.060(9) 0.044(8) 0.28(2) -0.039(11) 0.071(12) -0.013(7)
C27 0.085(11) 0.039(8) 0.23(2) -0.022(10) 0.063(12) -0.007(7)
C28 0.069(8) 0.047(8) 0.134(12) -0.019(7) 0.038(8) -0.007(6)
C29 0.048(7) 0.044(7) 0.066(8) 0.006(6) -0.011(6) -0.003(5)
C30 0.063(7) 0.025(6) 0.081(8) 0.008(6) -0.009(6) -0.001(5)
C31 0.057(8) 0.041(8) 0.163(15) -0.011(8) -0.024(9) 0.005(6)
C32 0.063(10) 0.048(9) 0.21(2) 0.044(11) -0.006(12) -0.006(8)
C33 0.065(9) 0.095(12) 0.108(12) 0.059(10) -0.012(8) -0.022(9)
C34 0.075(9) 0.072(9) 0.064(8) 0.001(7) -0.011(7) -0.018(7)
C35 0.044(7) 0.052(7) 0.042(7) -0.007(5) -0.011(6) -0.007(5)
C36 0.051(7) 0.060(8) 0.067(7) 0.010(6) 0.006(6) 0.013(6)
C37 0.058(8) 0.070(9) 0.065(8) 0.010(6) 0.003(7) 0.006(6)
C38 0.054(8) 0.067(8) 0.057(8) -0.007(7) -0.010(7) 0.003(6)
C39 0.051(8) 0.078(9) 0.067(8) -0.003(7) -0.002(7) 0.030(6)
C40 0.054(7) 0.053(7) 0.067(7) 0.001(6) -0.006(6) 0.021(6)
C41 0.054(9) 0.095(11) 0.079(9) -0.025(8) -0.011(8) -0.001(7)
C42 0.045(7) 0.082(9) 0.059(8) -0.015(6) -0.002(7) -0.011(6)
C43 0.049(7) 0.054(7) 0.048(7) -0.002(5) -0.010(6) -0.004(6)
C44 0.045(7) 0.061(8) 0.083(8) -0.003(7) 0.001(7) 0.013(5)
C45 0.051(7) 0.061(8) 0.063(8) 0.011(6) -0.006(6) 0.000(6)
C46 0.054(8) 0.045(7) 0.056(7) -0.003(5) -0.017(6) -0.008(5)
C47 0.065(8) 0.051(7) 0.073(8) 0.008(6) 0.005(7) 0.014(6)
C48 0.063(8) 0.062(8) 0.066(8) 0.008(6) 0.008(7) 0.003(6)
C49 0.039(7) 0.061(8) 0.068(8) 0.001(6) -0.001(7) -0.005(5)
C50 0.047(8) 0.039(6) 0.072(9) -0.011(5) 0.006(7) -0.005(5)
C51 0.036(6) 0.058(7) 0.044(7) -0.012(5) 0.002(6) -0.003(5)
C52 0.057(7) 0.031(6) 0.041(6) -0.004(5) 0.000(5) -0.011(5)
C53 0.054(7) 0.033(6) 0.054(7) -0.001(5) -0.003(6) 0.003(5)
C54 0.037(6) 0.033(6) 0.054(7) -0.006(5) 0.004(6) -0.002(4)
C55 0.034(6) 0.033(6) 0.060(7) 0.005(5) -0.004(5) 0.001(4)
C56 0.051(7) 0.042(6) 0.044(6) 0.006(5) 0.000(5) -0.001(5)
C57 0.049(6) 0.025(6) 0.063(7) 0.002(5) 0.004(6) -0.005(4)
C58 0.061(7) 0.034(6) 0.061(7) 0.001(5) 0.002(6) -0.006(5)
C59 0.066(8) 0.033(6) 0.075(8) -0.010(6) 0.015(7) -0.003(5)
C60 0.084(9) 0.036(7) 0.076(8) -0.001(6) 0.010(7) -0.006(6)
C61 0.050(6) 0.047(7) 0.070(7) 0.014(6) 0.015(6) 0.005(5)
C62 0.053(7) 0.041(6) 0.052(6) -0.001(5) 0.006(6) 0.004(5)
C63 0.050(7) 0.024(6) 0.052(6) 0.002(5) 0.003(5) 0.004(5)
C64 0.062(8) 0.029(6) 0.090(9) -0.006(6) 0.011(7) -0.004(5)
C65 0.041(6) 0.045(7) 0.093(8) 0.010(6) 0.006(6) 0.004(5)
C66 0.069(8) 0.029(6) 0.070(8) 0.006(5) 0.010(6) 0.010(5)
C67 0.070(8) 0.031(6) 0.067(7) -0.010(5) 0.009(6) 0.002(5)
C68 0.040(6) 0.053(7) 0.060(7) 0.002(6) -0.005(5) -0.003(5)
F1 0.074(5) 0.059(4) 0.106(5) -0.003(4) 0.043(4) -0.005(3)
F2 0.108(5) 0.058(4) 0.079(5) 0.013(4) 0.020(4) 0.015(4)
F3 0.084(5) 0.069(5) 0.125(6) -0.043(4) 0.032(4) -0.029(3)
F4 0.072(5) 0.102(5) 0.077(5) 0.012(4) -0.009(4) 0.021(4)
F5 0.085(4) 0.044(4) 0.081(4) -0.009(3) 0.011(4) -0.003(3)
F6 0.067(5) 0.082(5) 0.091(5) 0.005(4) 0.033(4) 0.000(4)
F7 0.130(6) 0.038(4) 0.127(6) 0.002(4) 0.070(5) 0.015(4)
F8 0.046(4) 0.236(10) 0.068(5) 0.002(6) 0.000(4) 0.000(5)
F9 0.127(6) 0.048(4) 0.159(7) -0.036(5) 0.068(6) -0.027(4)
F10 0.080(4) 0.113(6) 0.059(4) 0.008(4) 0.005(4) 0.021(4)
N1 0.053(6) 0.028(5) 0.079(7) 0.003(4) 0.015(5) -0.006(4)
N2 0.050(6) 0.023(5) 0.086(7) 0.007(4) 0.003(5) 0.006(4)
S1 0.063(2) 0.0506(19) 0.066(2) -0.0046(16) 0.0129(17) -0.0046(15)
S2 0.0579(19) 0.0496(18) 0.0615(19) -0.0050(15) 0.0047(17) 0.0008(14)

loop_
_atom_type_symbol
_atom_type_description
_atom_type_scat_dispersion_real
_atom_type_scat_dispersion_imag
_atom_type_scat_source
C C 0.0033 0.0016 'International Tables Vol C Tables 4.2.6.8 and 6.1.1.4'
H H 0.0000 0.0000 'International Tables Vol C Tables 4.2.6.8 and 6.1.1.4'
F F 0.0171 0.0103 'International Tables Vol C Tables 4.2.6.8 and 6.1.1.4'
N N 0.0061 0.0033 'International Tables Vol C Tables 4.2.6.8 and 6.1.1.4'
S S 0.1246 0.1234 'International Tables Vol C Tables 4.2.6.8 and 6.1.1.4'

loop_
_geom_angle_atom_site_label_1
_geom_angle_atom_site_label_2
_geom_angle_atom_site_label_3
_geom_angle
C6 C1 C2 119.1(11)
C6 C1 S1 120.1(8)
C2 C1 S1 120.7(9)
C1 C2 C3 119.9(11)
C1 C2 H2 120.1
C3 C2 H2 120.1
C4 C3 C2 121.2(12)
C4 C3 H3 119.4
C2 C3 H3 119.4
C5 C4 C3 118.0(12)
C5 C4 C7 121.3(12)
C3 C4 C7 120.6(12)
C4 C5 C6 120.9(11)
C4 C5 H5 119.6
C6 C5 H5 119.6
C1 C6 C5 120.8(11)
C1 C6 H6 119.6
C5 C6 H6 119.6
C8 C7 C4 177.7(15)
C7 C8 C9 178.3(13)
C14 C9 C10 117.0(12)
C14 C9 C8 121.8(12)
C10 C9 C8 121.1(12)
C11 C10 C9 121.3(12)
C11 C10 H10 119.4
C9 C10 H10 119.4
C12 C11 C10 120.1(11)
C12 C11 H11 119.9
C10 C11 H11 119.9
C11 C12 C13 119.6(11)
C11 C12 C15 119.8(10)
C13 C12 C15 120.6(11)
C14 C13 C12 119.6(12)
C14 C13 H13 120.2
C12 C13 H13 120.2
C13 C14 C9 122.4(11)
C13 C14 H14 118.8
C9 C14 H14 118.8
C16 C15 C12 177.2(12)
C15 C16 C17 174.3(12)
C22 C17 C16 123.8(10)
C22 C17 C18 115.9(11)
C16 C17 C18 120.2(10)
C19 C18 C17 122.0(10)
C19 C18 H18 119.0
C17 C18 H18 119.0
C18 C19 C20 120.6(10)
C18 C19 H19 119.7
C20 C19 H19 119.7
C21 C20 C19 119.5(10)
C21 C20 N1 119.1(9)
C19 C20 N1 121.4(9)
C20 C21 C22 119.8(10)
C20 C21 H21 120.1
C22 C21 H21 120.1
C21 C22 C17 122.1(10)
C21 C22 H22 118.9
C17 C22 H22 118.9
C24 C23 C28 120.0(11)
C24 C23 N1 121.2(10)
C28 C23 N1 118.8(11)
C25 C24 C23 120.3(11)
C25 C24 H24 119.8
C23 C24 H24 119.8
C24 C25 C26 120.0(12)
C24 C25 H25 120.0
C26 C25 H25 120.0
C27 C26 C25 120.3(12)
C27 C26 H26 119.8
C25 C26 H26 119.8
C26 C27 C28 120.5(13)
C26 C27 H27 119.7
C28 C27 H27 119.7
C23 C28 C27 118.7(12)
C23 C28 H28 120.6
C27 C28 H28 120.6
C34 C29 C30 120.5(11)
C34 C29 N1 119.8(11)
C30 C29 N1 119.7(11)
C29 C30 C31 117.7(12)
C29 C30 H30 121.1
C31 C30 H30 121.1
C32 C31 C30 121.9(14)
C32 C31 H31 119.1
C30 C31 H31 119.1
C33 C32 C31 119.7(14)
C33 C32 H32 120.1
C31 C32 H32 120.1
C32 C33 C34 120.1(15)
C32 C33 H33 119.9
C34 C33 H33 119.9
C29 C34 C33 120.0(13)
C29 C34 H34 120.0
C33 C34 H34 120.0
C36 C35 C40 120.5(11)
C36 C35 S2 120.8(8)
C40 C35 S2 118.7(9)
C35 C36 C37 119.1(11)
C35 C36 H36 120.4
C37 C36 H36 120.4
C38 C37 C36 121.8(12)
C38 C37 H37 119.1
C36 C37 H37 119.1
C37 C38 C39 119.4(12)
C37 C38 C41 121.7(12)
C39 C38 C41 118.8(11)
C38 C39 C40 119.6(10)
C38 C39 H39 120.2
C40 C39 H39 120.2
C39 C40 C35 119.6(11)
C39 C40 H40 120.2
C35 C40 H40 120.2
C42 C41 C38 177.4(15)
C41 C42 C43 176.6(13)
C48 C43 C44 119.1(11)
C48 C43 C42 120.8(11)
C44 C43 C42 120.1(11)
C45 C44 C43 120.4(10)
C45 C44 H44 119.8
C43 C44 H44 119.8
C46 C45 C44 121.3(11)
C46 C45 H45 119.4
C44 C45 H45 119.4
C45 C46 C47 117.9(11)
C45 C46 C49 122.2(11)
C47 C46 C49 119.9(11)
C48 C47 C46 120.7(11)
C48 C47 H47 119.6
C46 C47 H47 119.6
C43 C48 C47 120.6(11)
C43 C48 H48 119.7
C47 C48 H48 119.7
C50 C49 C46 177.7(12)
C49 C50 C51 176.7(13)
C52 C51 C56 116.4(10)
C52 C51 C50 124.0(10)
C56 C51 C50 119.5(10)
C53 C52 C51 124.5(10)
C53 C52 H52 117.8
C51 C52 H52 117.8
C52 C53 C54 118.4(10)
C52 C53 H53 120.8
C54 C53 H53 120.8
C53 C54 C55 119.3(10)
C53 C54 N2 120.4(10)
C55 C54 N2 120.3(9)
C56 C55 C54 120.0(9)
C56 C55 H55 120.0
C54 C55 H55 120.0
C55 C56 C51 121.3(9)
C55 C56 H56 119.3
C51 C56 H56 119.3
C62 C57 C58 119.2(9)
C62 C57 N2 120.4(9)
C58 C57 N2 120.3(10)
C59 C58 C57 119.9(10)
C59 C58 H58 120.0
C57 C58 H58 120.0
C60 C59 C58 121.6(10)
C60 C59 H59 119.2
C58 C59 H59 119.2
C59 C60 C61 118.3(10)
C59 C60 H60 120.8
C61 C60 H60 120.8
C62 C61 C60 121.3(10)
C62 C61 H61 119.3
C60 C61 H61 119.3
C61 C62 C57 119.5(10)
C61 C62 H62 120.3
C57 C62 H62 120.3
C64 C63 C68 119.0(9)
C64 C63 N2 120.8(9)
C68 C63 N2 120.2(9)
C63 C64 C65 122.4(10)
C63 C64 H64 118.8
C65 C64 H64 118.8
C66 C65 C64 118.6(10)
C66 C65 H65 120.7
C64 C65 H65 120.7
C67 C66 C65 119.5(9)
C67 C66 H66 120.2
C65 C66 H66 120.2
C66 C67 C68 120.4(10)
C66 C67 H67 119.8
C68 C67 H67 119.8
C63 C68 C67 119.9(10)
C63 C68 H68 120.0
C67 C68 H68 120.0
C23 N1 C20 119.6(8)
C23 N1 C29 119.9(9)
C20 N1 C29 119.5(8)
C54 N2 C57 119.9(8)
C54 N2 C63 122.3(8)
C57 N2 C63 117.4(9)
F3 S1 F2 91.6(4)
F3 S1 F1 87.5(4)
F2 S1 F1 87.6(4)
F3 S1 F5 174.3(4)
F2 S1 F5 89.8(4)
F1 S1 F5 87.1(4)
F3 S1 F4 89.2(4)
F2 S1 F4 175.6(4)
F1 S1 F4 88.1(4)
F5 S1 F4 89.1(4)
F3 S1 C1 92.9(4)
F2 S1 C1 92.2(4)
F1 S1 C1 179.6(5)
F5 S1 C1 92.6(4)
F4 S1 C1 92.2(4)
F8 S2 F9 90.9(5)
F8 S2 F6 87.6(4)
F9 S2 F6 87.7(4)
F8 S2 F10 174.8(4)
F9 S2 F10 89.3(5)
F6 S2 F10 87.2(4)
F8 S2 F7 88.8(5)
F9 S2 F7 174.4(4)
F6 S2 F7 86.8(4)
F10 S2 F7 90.5(5)
F8 S2 C35 92.2(4)
F9 S2 C35 92.7(4)
F6 S2 C35 179.6(5)
F10 S2 C35 93.0(4)
F7 S2 C35 92.9(4)

loop_
_geom_bond_atom_site_label_1
_geom_bond_atom_site_label_2
_geom_bond_distance
C1 C6 1.369(13)
C1 C2 1.374(15)
C1 S1 1.786(12)
C2 C3 1.388(15)
C2 H2 0.9500
C3 C4 1.380(16)
C3 H3 0.9500
C4 C5 1.372(15)
C4 C7 1.422(19)
C5 C6 1.384(14)
C5 H5 0.9500
C6 H6 0.9500
C7 C8 1.196(17)
C8 C9 1.420(18)
C9 C14 1.387(16)
C9 C10 1.394(16)
C10 C11 1.381(15)
C10 H10 0.9500
C11 C12 1.377(15)
C11 H11 0.9500
C12 C13 1.386(15)
C12 C15 1.422(17)
C13 C14 1.367(15)
C13 H13 0.9500
C14 H14 0.9500
C15 C16 1.239(16)
C16 C17 1.402(17)
C17 C22 1.385(14)
C17 C18 1.417(14)
C18 C19 1.343(14)
C18 H18 0.9500
C19 C20 1.378(14)
C19 H19 0.9500
C20 C21 1.373(14)
C20 N1 1.423(13)
C21 C22 1.379(14)
C21 H21 0.9500
C22 H22 0.9500
C23 C24 1.374(14)
C23 C28 1.379(15)
C23 N1 1.408(13)
C24 C25 1.362(15)
C24 H24 0.9500
C25 C26 1.378(17)
C25 H25 0.9500
C26 C27 1.345(19)
C26 H26 0.9500
C27 C28 1.399(17)
C27 H27 0.9500
C28 H28 0.9500
C29 C34 1.359(16)
C29 C30 1.368(15)
C29 N1 1.440(13)
C30 C31 1.399(16)
C30 H30 0.9500
C31 C32 1.35(2)
C31 H31 0.9500
C32 C33 1.34(2)
C32 H32 0.9500
C33 C34 1.400(18)
C33 H33 0.9500
C34 H34 0.9500
C35 C36 1.366(14)
C35 C40 1.391(13)
C35 S2 1.793(11)
C36 C37 1.374(15)
C36 H36 0.9500
C37 C38 1.367(15)
C37 H37 0.9500
C38 C39 1.384(15)
C38 C41 1.405(19)
C39 C40 1.387(14)
C39 H39 0.9500
C40 H40 0.9500
C41 C42 1.221(17)
C42 C43 1.414(17)
C43 C48 1.377(15)
C43 C44 1.393(15)
C44 C45 1.386(14)
C44 H44 0.9500
C45 C46 1.378(15)
C45 H45 0.9500
C46 C47 1.412(15)
C46 C49 1.433(16)
C47 C48 1.382(14)
C47 H47 0.9500
C48 H48 0.9500
C49 C50 1.190(15)
C50 C51 1.421(16)
C51 C52 1.388(14)
C51 C56 1.388(13)
C52 C53 1.347(13)
C52 H52 0.9500
C53 C54 1.395(13)
C53 H53 0.9500
C54 C55 1.401(13)
C54 N2 1.405(12)
C55 C56 1.374(12)
C55 H55 0.9500
C56 H56 0.9500
C57 C62 1.389(13)
C57 C58 1.393(13)
C57 N2 1.423(12)
C58 C59 1.378(13)
C58 H58 0.9500
C59 C60 1.362(15)
C59 H59 0.9500
C60 C61 1.395(14)
C60 H60 0.9500
C61 C62 1.380(13)
C61 H61 0.9500
C62 H62 0.9500
C63 C64 1.340(14)
C63 C68 1.375(13)
C63 N2 1.429(11)
C64 C65 1.391(14)
C64 H64 0.9500
C65 C66 1.382(14)
C65 H65 0.9500
C66 C67 1.368(15)
C66 H66 0.9500
C67 C68 1.394(14)
C67 H67 0.9500
C68 H68 0.9500
F1 S1 1.573(7)
F2 S1 1.567(7)
F3 S1 1.562(7)
F4 S1 1.580(7)
F5 S1 1.575(7)
F6 S2 1.564(7)
F7 S2 1.573(7)
F8 S2 1.550(7)
F9 S2 1.551(7)
F10 S2 1.568(7)

loop_
_geom_torsion_atom_site_label_1
_geom_torsion_atom_site_label_2
_geom_torsion_atom_site_label_3
_geom_torsion_atom_site_label_4
_geom_torsion
C6 C1 C2 C3 0.5(17)
S1 C1 C2 C3 -176.5(9)
C1 C2 C3 C4 0.7(17)
C2 C3 C4 C5 -2.4(18)
C2 C3 C4 C7 177.9(11)
C3 C4 C5 C6 2.9(17)
C7 C4 C5 C6 -177.4(11)
C2 C1 C6 C5 0.0(16)
S1 C1 C6 C5 177.0(8)
C4 C5 C6 C1 -1.8(17)
C14 C9 C10 C11 -2.8(18)
C8 C9 C10 C11 -178.8(11)
C9 C10 C11 C12 2.2(18)
C10 C11 C12 C13 -1.6(17)
C10 C11 C12 C15 179.7(11)
C11 C12 C13 C14 1.8(16)
C15 C12 C13 C14 -179.6(10)
C12 C13 C14 C9 -2.6(17)
C10 C9 C14 C13 3.0(17)
C8 C9 C14 C13 179.0(10)
C22 C17 C18 C19 -0.9(15)
C16 C17 C18 C19 176.9(10)
C17 C18 C19 C20 1.3(16)
C18 C19 C20 C21 -0.1(15)
C18 C19 C20 N1 -177.0(9)
C19 C20 C21 C22 -1.5(16)
N1 C20 C21 C22 175.5(9)
C20 C21 C22 C17 1.9(17)
C16 C17 C22 C21 -178.3(10)
C18 C17 C22 C21 -0.7(16)
C28 C23 C24 C25 2(2)
N1 C23 C24 C25 -178.8(13)
C23 C24 C25 C26 -5(2)
C24 C25 C26 C27 4(3)
C25 C26 C27 C28 -2(3)
C24 C23 C28 C27 0(2)
N1 C23 C28 C27 -178.7(13)
C26 C27 C28 C23 -1(3)
C34 C29 C30 C31 -0.7(16)
N1 C29 C30 C31 179.5(9)
C29 C30 C31 C32 3.7(18)
C30 C31 C32 C33 -3(2)
C31 C32 C33 C34 0(2)
C30 C29 C34 C33 -2.4(17)
N1 C29 C34 C33 177.4(10)
C32 C33 C34 C29 2.8(19)
C40 C35 C36 C37 2.4(17)
S2 C35 C36 C37 179.6(9)
C35 C36 C37 C38 -2.1(18)
C36 C37 C38 C39 1.8(18)
C36 C37 C38 C41 179.4(11)
C37 C38 C39 C40 -1.8(17)
C41 C38 C39 C40 -179.5(10)
C38 C39 C40 C35 2.1(16)
C36 C35 C40 C39 -2.5(16)
S2 C35 C40 C39 -179.7(8)
C48 C43 C44 C45 0.0(17)
C42 C43 C44 C45 -179.3(10)
C43 C44 C45 C46 -1.1(17)
C44 C45 C46 C47 0.8(16)
C44 C45 C46 C49 -177.4(10)
C45 C46 C47 C48 0.6(16)
C49 C46 C47 C48 178.8(10)
C44 C43 C48 C47 1.4(17)
C42 C43 C48 C47 -179.3(10)
C46 C47 C48 C43 -1.7(17)
C56 C51 C52 C53 -0.1(15)
C50 C51 C52 C53 176.9(9)
C51 C52 C53 C54 -1.7(15)
C52 C53 C54 C55 2.6(14)
C52 C53 C54 N2 -176.2(9)
C53 C54 C55 C56 -1.7(14)
N2 C54 C55 C56 177.1(9)
C54 C55 C56 C51 -0.2(15)
C52 C51 C56 C55 1.1(14)
C50 C51 C56 C55 -176.1(9)
C62 C57 C58 C59 2.9(15)
N2 C57 C58 C59 179.9(9)
C57 C58 C59 C60 -4.1(16)
C58 C59 C60 C61 2.7(17)
C59 C60 C61 C62 -0.1(16)
C60 C61 C62 C57 -1.0(15)
C58 C57 C62 C61 -0.4(15)
N2 C57 C62 C61 -177.4(9)
C68 C63 C64 C65 4.2(17)
N2 C63 C64 C65 -175.5(11)
C63 C64 C65 C66 -2.7(18)
C64 C65 C66 C67 0.1(16)
C65 C66 C67 C68 0.7(17)
C64 C63 C68 C67 -3.2(16)
N2 C63 C68 C67 176.5(10)
C66 C67 C68 C63 0.8(17)
C24 C23 N1 C20 142.3(11)
C28 C23 N1 C20 -38.6(15)
C24 C23 N1 C29 -26.1(17)
C28 C23 N1 C29 153.0(11)
C21 C20 N1 C23 144.8(10)
C19 C20 N1 C23 -38.3(14)
C21 C20 N1 C29 -46.8(14)
C19 C20 N1 C29 130.2(10)
C34 C29 N1 C23 -44.1(15)
C30 C29 N1 C23 135.7(11)
C34 C29 N1 C20 147.5(10)
C30 C29 N1 C20 -32.7(14)
C53 C54 N2 C57 34.5(14)
C55 C54 N2 C57 -144.3(9)
C53 C54 N2 C63 -152.9(10)
C55 C54 N2 C63 28.3(14)
C62 C57 N2 C54 -141.5(10)
C58 C57 N2 C54 41.5(14)
C62 C57 N2 C63 45.5(13)
C58 C57 N2 C63 -131.5(10)
C64 C63 N2 C54 -135.1(11)
C68 C63 N2 C54 45.2(14)
C64 C63 N2 C57 37.7(15)
C68 C63 N2 C57 -141.9(10)
C6 C1 S1 F3 -134.4(9)
C2 C1 S1 F3 42.5(10)
C6 C1 S1 F2 133.9(9)
C2 C1 S1 F2 -49.2(10)
C6 C1 S1 F5 44.0(9)
C2 C1 S1 F5 -139.0(9)
C6 C1 S1 F4 -45.1(9)
C2 C1 S1 F4 131.8(9)
C36 C35 S2 F8 53.6(10)
C40 C35 S2 F8 -129.2(9)
C36 C35 S2 F9 144.6(9)
C40 C35 S2 F9 -38.1(9)
C36 C35 S2 F10 -126.0(9)
C40 C35 S2 F10 51.3(9)
C36 C35 S2 F7 -35.3(9)
C40 C35 S2 F7 141.9(8)
